data_7700357
loop_
_publ_author_name
'Irmler, Peter'
'Gogesch, Franciska S.'
'Mang, Andr\'e'
'Bodensteiner, Michael'
'Larsen, Christopher B.'
'Wenger, Oliver S.'
'Winter, Rainer F.'

_publ_section_title
;
 Directing energy transfer in Pt(bodipy)(mercaptopyrene) dyads.
;
_journal_issue 31
_journal_name_full 'Dalton transactions (Cambridge, England : 2003)'
_journal_page_first 11690
_journal_page_last 11705
_journal_paper_doi 10.1039/c9dt01737b
_journal_volume 48
_journal_year 2019
_chemical_formula_moiety 'C29 H52 B F2 I N2 P2 Pt'
_chemical_formula_sum 'C29 H52 B F2 I N2 P2 Pt'
_chemical_formula_weight 861.46
_space_group_crystal_system monoclinic
_space_group_IT_number 14
_space_group_name_Hall '-P 2yn'
_space_group_name_H-M_alt 'P 1 21/n 1'
_symmetry_space_group_name_Hall '-P 2yn'
_symmetry_space_group_name_H-M 'P 1 21/n 1'
_atom_sites_solution_hydrogens geom
_atom_sites_solution_primary heavy
_audit_creation_method SHELXL-2016/6
_audit_update_record
;
2019-04-09 deposited with the CCDC.    2019-06-17 downloaded from the CCDC.
;
_cell_angle_alpha 90
_cell_angle_beta 92.701(4)
_cell_angle_gamma 90
_cell_formula_units_Z 4
_cell_length_a 9.3246(5)
_cell_length_b 34.723(2)
_cell_length_c 10.3829(5)
_cell_measurement_reflns_used 40895
_cell_measurement_temperature 100(2)
_cell_measurement_theta_max 30.82
_cell_measurement_theta_min 2.17
_cell_volume 3358.0(3)
_computing_cell_refinement 'STOE X-AREA'
_computing_data_collection 'STOE X-AREA'
_computing_data_reduction 'STOE X-RED'
_computing_molecular_graphics 'ORTEP (Johnson, 1965)'
_computing_publication_material 'PLATON (Spek, 2003)'
_computing_structure_refinement 'SHELXL-2016/6 (Sheldrick, 2016)'
_computing_structure_solution 'SHELXL-2016/6 (Sheldrick, 2016)'
_diffrn_ambient_temperature 100(2)
_diffrn_detector_area_resol_mean 6.67
_diffrn_measured_fraction_theta_full 1.000
_diffrn_measured_fraction_theta_max 1.000
_diffrn_measurement_device_type 'STOE IPDS 2T'
_diffrn_measurement_method 'rotation method'
_diffrn_radiation_type MoK\a
_diffrn_radiation_wavelength 0.71073
_diffrn_reflns_av_R_equivalents 0.1765
_diffrn_reflns_av_unetI/netI 0.0726
_diffrn_reflns_Laue_measured_fraction_full 1.000
_diffrn_reflns_Laue_measured_fraction_max 1.000
_diffrn_reflns_limit_h_max 11
_diffrn_reflns_limit_h_min -11
_diffrn_reflns_limit_k_max 44
_diffrn_reflns_limit_k_min -44
_diffrn_reflns_limit_l_max 13
_diffrn_reflns_limit_l_min -13
_diffrn_reflns_number 52908
_diffrn_reflns_point_group_measured_fraction_full 1.000
_diffrn_reflns_point_group_measured_fraction_max 1.000
_diffrn_reflns_theta_full 25.242
_diffrn_reflns_theta_max 27.200
_diffrn_reflns_theta_min 2.049
_exptl_absorpt_coefficient_mu 5.225
_exptl_absorpt_correction_T_max 0.5704
_exptl_absorpt_correction_T_min 0.3117
_exptl_absorpt_correction_type integration
_exptl_absorpt_process_details 'STOE X-RED32'
_exptl_crystal_colour orange
_exptl_crystal_density_diffrn 1.704
_exptl_crystal_description block
_exptl_crystal_F_000 1696
_exptl_crystal_size_max 0.400
_exptl_crystal_size_mid 0.300
_exptl_crystal_size_min 0.200
_refine_diff_density_max 2.574
_refine_diff_density_min -2.783
_refine_diff_density_rms 0.202
_refine_ls_extinction_method none
_refine_ls_goodness_of_fit_ref 1.005
_refine_ls_hydrogen_treatment constr
_refine_ls_matrix_type full
_refine_ls_number_parameters 355
_refine_ls_number_reflns 7480
_refine_ls_number_restraints 0
_refine_ls_restrained_S_all 1.005
_refine_ls_R_factor_all 0.0496
_refine_ls_R_factor_gt 0.0448
_refine_ls_shift/su_max 0.042
_refine_ls_shift/su_mean 0.001
_refine_ls_structure_factor_coef Fsqd
_refine_ls_weighting_details 'w=1/[\s^2^(Fo^2^)+(0.0724P)^2^] where P=(Fo^2^+2Fc^2^)/3'
_refine_ls_weighting_scheme calc
_refine_ls_wR_factor_gt 0.1126
_refine_ls_wR_factor_ref 0.1153
_reflns_Friedel_coverage 0.000
_reflns_number_gt 6579
_reflns_number_total 7480
_reflns_threshold_expression 'I > 2\s(I)'
_cod_data_source_file c9dt01737b2.cif
_cod_data_source_block pibw30
_cod_depositor_comments 'Adding full bibliography for 7700356--7700357.cif.'
_cod_database_code 7700357
_shelx_shelxl_version_number 2016/6
_shelx_space_group_comment
;
The symmetry employed for this shelxl refinement is uniquely defined
by the following loop, which should always be used as a source of
symmetry information in preference to the above space-group names.
They are only intended as comments.
;

loop_
_space_group_symop_operation_xyz
'x, y, z'
'-x+1/2, y+1/2, -z+1/2'
'-x, -y, -z'
'x-1/2, -y-1/2, z-1/2'

loop_
_atom_site_label
_atom_site_type_symbol
_atom_site_fract_x
_atom_site_fract_y
_atom_site_fract_z
_atom_site_U_iso_or_equiv
_atom_site_adp_type
_atom_site_occupancy
_atom_site_site_symmetry_order
_atom_site_calc_flag
_atom_site_refinement_flags_posn
_atom_site_refinement_flags_adp
Pt1 Pt 0.20854(2) 0.15984(2) 0.49537(2) 0.02437(8) Uani 1 1 d . .
I1 I 0.21360(4) 0.21859(2) 0.66461(3) 0.03049(10) Uani 1 1 d . .
P1 P 0.11618(14) 0.11877(4) 0.64814(12) 0.0265(2) Uani 1 1 d . .
P2 P 0.30526(14) 0.19805(4) 0.33668(12) 0.0269(2) Uani 1 1 d . .
B4 B 0.1991(6) 0.05111(15) 0.1696(5) 0.0279(11) Uani 1 1 d . .
F1 F 0.2364(3) 0.05488(9) 0.0408(3) 0.0357(7) Uani 1 1 d . .
F2 F 0.1603(3) 0.01289(8) 0.1921(3) 0.0350(6) Uani 1 1 d . .
N24 N 0.3257(4) 0.06294(11) 0.2612(4) 0.0273(8) Uani 1 1 d . .
N25 N 0.0745(4) 0.07841(11) 0.1980(4) 0.0269(8) Uani 1 1 d . .
C1 C 0.4621(5) 0.09116(13) 0.4226(5) 0.0270(9) Uani 1 1 d . .
C2 C 0.5425(5) 0.06233(13) 0.3666(5) 0.0275(9) Uani 1 1 d . .
C3 C 0.4561(5) 0.04532(14) 0.2680(5) 0.0287(10) Uani 1 1 d . .
C5 C -0.0559(5) 0.07845(14) 0.1337(5) 0.0283(9) Uani 1 1 d . .
C6 C -0.1381(5) 0.10922(14) 0.1776(5) 0.0289(10) Uani 1 1 d . .
C7 C -0.0545(5) 0.12869(14) 0.2721(5) 0.0285(10) Uani 1 1 d . .
C8 C 0.2043(5) 0.11598(13) 0.3675(4) 0.0249(9) Uani 1 1 d . .
C9 C 0.0797(5) 0.10931(13) 0.2865(5) 0.0251(9) Uani 1 1 d . .
C10 C 0.3263(5) 0.09208(13) 0.3555(5) 0.0266(9) Uani 1 1 d . .
C11 C 0.5167(6) 0.11486(15) 0.5350(5) 0.0328(11) Uani 1 1 d . .
H11A H 0.607284 0.127180 0.514261 0.039 Uiso 1 1 calc R U
H11B H 0.532637 0.098234 0.610609 0.039 Uiso 1 1 calc R U
H11C H 0.445832 0.134693 0.553775 0.039 Uiso 1 1 calc R U
C12 C 0.6944(6) 0.05084(14) 0.4044(5) 0.0315(10) Uani 1 1 d . .
H12A H 0.750664 0.074318 0.426249 0.038 Uiso 1 1 calc R U
H12B H 0.737696 0.038499 0.329615 0.038 Uiso 1 1 calc R U
C13 C 0.7055(6) 0.02305(18) 0.5196(6) 0.0409(13) Uani 1 1 d . .
H13C H 0.806441 0.016296 0.538244 0.049 Uiso 1 1 calc R U
H13B H 0.650494 -0.000358 0.498725 0.049 Uiso 1 1 calc R U
H13A H 0.666829 0.035470 0.595259 0.049 Uiso 1 1 calc R U
C14 C 0.4932(6) 0.01316(16) 0.1803(5) 0.0365(12) Uani 1 1 d . .
H14A H 0.527886 0.023748 0.100063 0.044 Uiso 1 1 calc R U
H14B H 0.407621 -0.002592 0.160985 0.044 Uiso 1 1 calc R U
H14C H 0.568290 -0.002820 0.222391 0.044 Uiso 1 1 calc R U
C15 C -0.0990(6) 0.04873(15) 0.0355(5) 0.0344(11) Uani 1 1 d . .
H15A H -0.116228 0.024175 0.078666 0.041 Uiso 1 1 calc R U
H15B H -0.022066 0.045509 -0.024733 0.041 Uiso 1 1 calc R U
H15C H -0.187008 0.056988 -0.011986 0.041 Uiso 1 1 calc R U
C16 C -0.2864(5) 0.11949(16) 0.1297(5) 0.0318(10) Uani 1 1 d . .
H16A H -0.339222 0.130268 0.201910 0.038 Uiso 1 1 calc R U
H16B H -0.336790 0.095775 0.099968 0.038 Uiso 1 1 calc R U
C17 C -0.2898(7) 0.1485(2) 0.0198(7) 0.0511(16) Uani 1 1 d . .
H17A H -0.242382 0.137479 -0.054005 0.061 Uiso 1 1 calc R U
H17B H -0.239438 0.172013 0.048156 0.061 Uiso 1 1 calc R U
H17C H -0.389654 0.154713 -0.005642 0.061 Uiso 1 1 calc R U
C18 C -0.1045(6) 0.16411(15) 0.3386(5) 0.0325(11) Uani 1 1 d . .
H18C H -0.028950 0.173120 0.400181 0.039 Uiso 1 1 calc R U
H18B H -0.191138 0.158129 0.384696 0.039 Uiso 1 1 calc R U
H18A H -0.126266 0.184275 0.274639 0.039 Uiso 1 1 calc R U
C19 C 0.1470(6) 0.06780(14) 0.6153(5) 0.0333(11) Uani 1 1 d . .
H19A H 0.097211 0.061311 0.531787 0.040 Uiso 1 1 calc R U
H19B H 0.251119 0.064010 0.605097 0.040 Uiso 1 1 calc R U
C20 C 0.0979(6) 0.03910(15) 0.7173(5) 0.0354(11) Uani 1 1 d . .
H20A H -0.005840 0.041643 0.726130 0.042 Uiso 1 1 calc R U
H20B H 0.148175 0.044591 0.800254 0.042 Uiso 1 1 calc R U
H20C H 0.120093 0.012800 0.690350 0.042 Uiso 1 1 calc R U
C21 C -0.0799(5) 0.12147(15) 0.6530(5) 0.0329(10) Uani 1 1 d . .
H21A H -0.122472 0.114394 0.567130 0.039 Uiso 1 1 calc R U
H21B H -0.112419 0.102240 0.715712 0.039 Uiso 1 1 calc R U
C22 C -0.1368(6) 0.16097(15) 0.6900(6) 0.0365(12) Uani 1 1 d . .
H22A H -0.110966 0.179970 0.625214 0.044 Uiso 1 1 calc R U
H22B H -0.094357 0.168464 0.774423 0.044 Uiso 1 1 calc R U
H22C H -0.241465 0.159836 0.693977 0.044 Uiso 1 1 calc R U
C23 C 0.1759(6) 0.12479(16) 0.8173(5) 0.0337(11) Uani 1 1 d . .
H23A H 0.148833 0.150905 0.845714 0.040 Uiso 1 1 calc R U
H23B H 0.124273 0.105990 0.869882 0.040 Uiso 1 1 calc R U
C24 C 0.3360(6) 0.11947(17) 0.8437(6) 0.0387(12) Uani 1 1 d . .
H24A H 0.388344 0.138455 0.794194 0.046 Uiso 1 1 calc R U
H24B H 0.363789 0.093452 0.818061 0.046 Uiso 1 1 calc R U
H24C H 0.359490 0.123062 0.935929 0.046 Uiso 1 1 calc R U
C25 C 0.2611(6) 0.24904(15) 0.3378(5) 0.0338(11) Uani 1 1 d . .
H25A H 0.295725 0.260166 0.421346 0.041 Uiso 1 1 calc R U
H25B H 0.313049 0.262043 0.269079 0.041 Uiso 1 1 calc R U
C26 C 0.1016(7) 0.25756(16) 0.3177(6) 0.0395(12) Uani 1 1 d . .
H26A H 0.049173 0.245244 0.386162 0.047 Uiso 1 1 calc R U
H26B H 0.066770 0.247469 0.233767 0.047 Uiso 1 1 calc R U
H26C H 0.086079 0.285460 0.320107 0.047 Uiso 1 1 calc R U
C27 C 0.5021(6) 0.19743(15) 0.3455(5) 0.0332(11) Uani 1 1 d . .
H27A H 0.535061 0.170386 0.341072 0.040 Uiso 1 1 calc R U
H27B H 0.537063 0.211103 0.269421 0.040 Uiso 1 1 calc R U
C28 C 0.5693(6) 0.21587(16) 0.4669(5) 0.0352(11) Uani 1 1 d . .
H28A H 0.533387 0.203020 0.543005 0.042 Uiso 1 1 calc R U
H28B H 0.543767 0.243239 0.468754 0.042 Uiso 1 1 calc R U
H28C H 0.673918 0.213227 0.467109 0.042 Uiso 1 1 calc R U
C29 C 0.2628(6) 0.18282(16) 0.1694(5) 0.0340(11) Uani 1 1 d . .
H29A H 0.294411 0.155788 0.160014 0.041 Uiso 1 1 calc R U
H29B H 0.157182 0.183292 0.154235 0.041 Uiso 1 1 calc R U
C30 C 0.3292(6) 0.20667(16) 0.0650(5) 0.0358(11) Uani 1 1 d . .
H30A H 0.433339 0.202655 0.068389 0.043 Uiso 1 1 calc R U
H30B H 0.308593 0.233993 0.078903 0.043 Uiso 1 1 calc R U
H30C H 0.288517 0.198755 -0.019644 0.043 Uiso 1 1 calc R U

loop_
_atom_site_aniso_label
_atom_site_aniso_U_11
_atom_site_aniso_U_22
_atom_site_aniso_U_33
_atom_site_aniso_U_23
_atom_site_aniso_U_13
_atom_site_aniso_U_12
Pt1 0.02814(11) 0.02038(12) 0.02466(11) -0.00125(6) 0.00196(7) 0.00005(6)
I1 0.03972(19) 0.02337(16) 0.02851(16) -0.00357(11) 0.00296(13) -0.00092(12)
P1 0.0317(6) 0.0212(5) 0.0267(6) 0.0002(4) 0.0031(5) -0.0002(5)
P2 0.0321(6) 0.0211(6) 0.0278(6) -0.0001(4) 0.0039(5) -0.0013(4)
B4 0.034(3) 0.019(2) 0.031(3) 0.0001(19) 0.003(2) -0.002(2)
F1 0.0411(16) 0.0410(17) 0.0251(14) 0.0001(12) 0.0021(12) 0.0014(13)
F2 0.0403(16) 0.0219(14) 0.0425(17) -0.0013(12) 0.0001(13) -0.0019(12)
N24 0.034(2) 0.0202(18) 0.0281(19) 0.0000(15) 0.0027(16) 0.0004(16)
N25 0.035(2) 0.0191(18) 0.0266(19) -0.0018(15) 0.0029(16) 0.0000(16)
C1 0.034(2) 0.022(2) 0.025(2) 0.0011(17) 0.0039(19) -0.0025(18)
C2 0.030(2) 0.021(2) 0.032(2) 0.0022(18) 0.0039(19) 0.0010(18)
C3 0.033(2) 0.023(2) 0.031(2) -0.0010(18) 0.0057(19) -0.0006(18)
C5 0.031(2) 0.027(2) 0.027(2) 0.0003(18) 0.0011(18) -0.0052(19)
C6 0.032(2) 0.028(2) 0.027(2) 0.0017(18) 0.0031(19) -0.0026(18)
C7 0.029(2) 0.028(2) 0.029(2) -0.0005(18) 0.0019(19) -0.0028(18)
C8 0.033(2) 0.0175(19) 0.025(2) -0.0014(16) 0.0032(18) -0.0011(17)
C9 0.031(2) 0.017(2) 0.027(2) -0.0015(16) 0.0020(18) -0.0020(17)
C10 0.033(2) 0.021(2) 0.026(2) 0.0000(17) 0.0063(18) 0.0004(17)
C11 0.034(2) 0.034(3) 0.030(2) -0.006(2) -0.004(2) 0.001(2)
C12 0.035(2) 0.025(2) 0.035(3) -0.0040(19) 0.003(2) 0.0020(19)
C13 0.045(3) 0.037(3) 0.041(3) 0.003(2) 0.002(2) 0.009(2)
C14 0.037(3) 0.034(3) 0.039(3) -0.011(2) 0.006(2) 0.003(2)
C15 0.040(3) 0.032(3) 0.032(2) -0.005(2) -0.001(2) -0.001(2)
C16 0.031(2) 0.034(3) 0.030(2) 0.002(2) -0.0004(19) -0.004(2)
C17 0.041(3) 0.055(4) 0.056(4) 0.026(3) -0.012(3) -0.006(3)
C18 0.032(2) 0.033(3) 0.033(3) -0.005(2) 0.000(2) 0.005(2)
C19 0.040(3) 0.024(2) 0.036(3) -0.001(2) 0.006(2) 0.000(2)
C20 0.044(3) 0.025(2) 0.038(3) 0.002(2) 0.007(2) -0.001(2)
C21 0.032(2) 0.031(3) 0.035(3) 0.000(2) 0.003(2) 0.002(2)
C22 0.034(3) 0.036(3) 0.040(3) 0.001(2) 0.005(2) 0.002(2)
C23 0.042(3) 0.035(3) 0.025(2) -0.002(2) 0.003(2) 0.000(2)
C24 0.043(3) 0.038(3) 0.035(3) 0.000(2) -0.001(2) 0.000(2)
C25 0.041(3) 0.031(3) 0.029(2) 0.000(2) 0.001(2) 0.005(2)
C26 0.049(3) 0.029(3) 0.041(3) 0.000(2) 0.004(2) 0.008(2)
C27 0.034(2) 0.029(2) 0.036(3) -0.002(2) 0.002(2) -0.001(2)
C28 0.035(3) 0.032(3) 0.038(3) -0.004(2) 0.001(2) 0.002(2)
C29 0.041(3) 0.030(3) 0.031(2) 0.000(2) 0.004(2) -0.005(2)
C30 0.044(3) 0.032(3) 0.031(3) 0.004(2) 0.002(2) -0.001(2)

loop_
_atom_type_symbol
_atom_type_description
_atom_type_scat_dispersion_real
_atom_type_scat_dispersion_imag
_atom_type_scat_source
C C 0.0033 0.0016 'International Tables Vol C Tables 4.2.6.8 and 6.1.1.4'
H H 0.0000 0.0000 'International Tables Vol C Tables 4.2.6.8 and 6.1.1.4'
B B 0.0013 0.0007 'International Tables Vol C Tables 4.2.6.8 and 6.1.1.4'
F F 0.0171 0.0103 'International Tables Vol C Tables 4.2.6.8 and 6.1.1.4'
I I -0.4742 1.8119 'International Tables Vol C Tables 4.2.6.8 and 6.1.1.4'
N N 0.0061 0.0033 'International Tables Vol C Tables 4.2.6.8 and 6.1.1.4'
P P 0.1023 0.0942 'International Tables Vol C Tables 4.2.6.8 and 6.1.1.4'
Pt Pt -1.7033 8.3905 'International Tables Vol C Tables 4.2.6.8 and 6.1.1.4'

loop_
_geom_angle_atom_site_label_1
_geom_angle_atom_site_label_2
_geom_angle_atom_site_label_3
_geom_angle
C8 Pt1 P1 89.40(13)
C8 Pt1 P2 87.76(13)
P1 Pt1 P2 176.94(4)
C8 Pt1 I1 179.66(14)
P1 Pt1 I1 90.86(3)
P2 Pt1 I1 91.98(3)
C19 P1 C23 104.3(3)
C19 P1 C21 102.7(3)
C23 P1 C21 103.1(2)
C19 P1 Pt1 113.54(17)
C23 P1 Pt1 118.60(18)
C21 P1 Pt1 112.88(18)
C25 P2 C27 103.7(2)
C25 P2 C29 104.3(2)
C27 P2 C29 102.4(2)
C25 P2 Pt1 117.05(17)
C27 P2 Pt1 112.20(18)
C29 P2 Pt1 115.49(17)
F2 B4 F1 109.0(4)
F2 B4 N24 110.3(4)
F1 B4 N24 110.3(4)
F2 B4 N25 110.5(4)
F1 B4 N25 110.4(4)
N24 B4 N25 106.4(4)
C3 N24 C10 108.2(4)
C3 N24 B4 124.8(4)
C10 N24 B4 126.9(4)
C5 N25 C9 108.7(4)
C5 N25 B4 124.9(4)
C9 N25 B4 126.2(4)
C2 C1 C10 107.3(4)
C2 C1 C11 123.4(5)
C10 C1 C11 129.4(4)
C1 C2 C3 107.8(4)
C1 C2 C12 126.8(5)
C3 C2 C12 125.4(4)
N24 C3 C2 109.2(4)
N24 C3 C14 122.5(5)
C2 C3 C14 128.3(5)
N25 C5 C6 109.3(4)
N25 C5 C15 122.7(4)
C6 C5 C15 127.9(5)
C7 C6 C5 107.5(4)
C7 C6 C16 126.6(5)
C5 C6 C16 125.9(5)
C6 C7 C9 107.7(4)
C6 C7 C18 123.1(5)
C9 C7 C18 129.2(5)
C10 C8 C9 119.3(4)
C10 C8 Pt1 120.5(4)
C9 C8 Pt1 120.1(3)
N25 C9 C8 120.7(4)
N25 C9 C7 106.8(4)
C8 C9 C7 132.5(4)
N24 C10 C1 107.5(4)
N24 C10 C8 120.3(4)
C1 C10 C8 132.2(4)
C2 C12 C13 113.4(4)
C6 C16 C17 113.3(4)
C20 C19 P1 116.3(4)
C22 C21 P1 114.3(4)
C24 C23 P1 114.3(4)
C26 C25 P2 114.1(4)
C28 C27 P2 114.1(4)
C30 C29 P2 116.1(4)

loop_
_geom_bond_atom_site_label_1
_geom_bond_atom_site_label_2
_geom_bond_distance
Pt1 C8 2.019(4)
Pt1 P1 2.3281(12)
Pt1 P2 2.3300(12)
Pt1 I1 2.6914(4)
P1 C19 1.828(5)
P1 C23 1.829(5)
P1 C21 1.834(5)
P2 C25 1.818(5)
P2 C27 1.833(5)
P2 C29 1.841(5)
B4 F2 1.398(6)
B4 F1 1.404(6)
B4 N24 1.537(7)
B4 N25 1.538(7)
N24 C3 1.360(6)
N24 C10 1.408(6)
N25 C5 1.360(6)
N25 C9 1.412(6)
C1 C2 1.394(7)
C1 C10 1.416(7)
C1 C11 1.498(7)
C2 C3 1.403(7)
C2 C12 1.506(7)
C3 C14 1.492(7)
C5 C6 1.403(7)
C5 C15 1.493(7)
C6 C7 1.398(7)
C6 C16 1.491(7)
C7 C9 1.422(7)
C7 C18 1.496(7)
C8 C10 1.418(7)
C8 C9 1.421(7)
C12 C13 1.536(8)
C16 C17 1.522(8)
C19 C20 1.540(7)
C21 C22 1.526(7)
C23 C24 1.517(8)
C25 C26 1.521(8)
C27 C28 1.522(7)
C29 C30 1.519(7)

loop_
_geom_torsion_atom_site_label_1
_geom_torsion_atom_site_label_2
_geom_torsion_atom_site_label_3
_geom_torsion_atom_site_label_4
_geom_torsion
F2 B4 N24 C3 59.0(6)
F1 B4 N24 C3 -61.5(6)
N25 B4 N24 C3 178.8(4)
F2 B4 N24 C10 -117.8(5)
F1 B4 N24 C10 121.7(5)
N25 B4 N24 C10 2.0(6)
F2 B4 N25 C5 -62.9(6)
F1 B4 N25 C5 57.7(6)
N24 B4 N25 C5 177.3(4)
F2 B4 N25 C9 122.6(5)
F1 B4 N25 C9 -116.8(5)
N24 B4 N25 C9 2.9(6)
C10 C1 C2 C3 -1.1(5)
C11 C1 C2 C3 177.7(4)
C10 C1 C2 C12 179.4(5)
C11 C1 C2 C12 -1.8(8)
C10 N24 C3 C2 0.5(5)
B4 N24 C3 C2 -176.8(4)
C10 N24 C3 C14 -179.4(4)
B4 N24 C3 C14 3.3(7)
C1 C2 C3 N24 0.4(5)
C12 C2 C3 N24 179.9(4)
C1 C2 C3 C14 -179.8(5)
C12 C2 C3 C14 -0.2(8)
C9 N25 C5 C6 0.4(5)
B4 N25 C5 C6 -174.9(4)
C9 N25 C5 C15 -178.1(4)
B4 N25 C5 C15 6.6(7)
N25 C5 C6 C7 0.1(6)
C15 C5 C6 C7 178.4(5)
N25 C5 C6 C16 178.9(4)
C15 C5 C6 C16 -2.7(8)
C5 C6 C7 C9 -0.5(5)
C16 C6 C7 C9 -179.3(5)
C5 C6 C7 C18 178.0(4)
C16 C6 C7 C18 -0.9(8)
C5 N25 C9 C8 179.6(4)
B4 N25 C9 C8 -5.1(7)
C5 N25 C9 C7 -0.7(5)
B4 N25 C9 C7 174.6(4)
C10 C8 C9 N25 2.3(7)
Pt1 C8 C9 N25 -179.1(3)
C10 C8 C9 C7 -177.3(5)
Pt1 C8 C9 C7 1.3(7)
C6 C7 C9 N25 0.7(5)
C18 C7 C9 N25 -177.6(5)
C6 C7 C9 C8 -179.7(5)
C18 C7 C9 C8 2.0(9)
C3 N24 C10 C1 -1.1(5)
B4 N24 C10 C1 176.1(4)
C3 N24 C10 C8 178.2(4)
B4 N24 C10 C8 -4.6(7)
C2 C1 C10 N24 1.3(5)
C11 C1 C10 N24 -177.3(5)
C2 C1 C10 C8 -177.8(5)
C11 C1 C10 C8 3.5(9)
C9 C8 C10 N24 2.2(7)
Pt1 C8 C10 N24 -176.3(3)
C9 C8 C10 C1 -178.7(5)
Pt1 C8 C10 C1 2.7(7)
C1 C2 C12 C13 82.7(6)
C3 C2 C12 C13 -96.8(6)
C7 C6 C16 C17 87.0(7)
C5 C6 C16 C17 -91.7(7)
C23 P1 C19 C20 45.5(5)
C21 P1 C19 C20 -61.8(5)
Pt1 P1 C19 C20 176.0(4)
C19 P1 C21 C22 175.4(4)
C23 P1 C21 C22 67.2(4)
Pt1 P1 C21 C22 -61.9(4)
C19 P1 C23 C24 66.8(5)
C21 P1 C23 C24 173.8(4)
Pt1 P1 C23 C24 -60.6(4)
C27 P2 C25 C26 174.2(4)
C29 P2 C25 C26 67.4(4)
Pt1 P2 C25 C26 -61.6(4)
C25 P2 C27 C28 61.2(4)
C29 P2 C27 C28 169.5(4)
Pt1 P2 C27 C28 -66.1(4)
C25 P2 C29 C30 52.1(5)
C27 P2 C29 C30 -55.8(5)
Pt1 P2 C29 C30 -178.0(3)
